data_4034932
loop_
_publ_author_name
'Zhou, Ping-Xin'
'Zhang, Yalei'
'Ge, Chunbo'
'Liang, Yong-Min'
'Li, Changzheng'

_publ_section_title
;
 Palladium-Catalyzed Carbene Migratory Insertion and Trapping with
 Sulfinic Acid Salts toward Allylic Sulfones.
;
_journal_issue 8
_journal_name_full 'The Journal of organic chemistry'
_journal_page_first 4762
_journal_page_last 4768
_journal_paper_doi 10.1021/acs.joc.8b00615
_journal_volume 83
_journal_year 2018
_chemical_absolute_configuration ad
_chemical_formula_moiety 'C24 H24 O2 S'
_chemical_formula_sum 'C24 H24 O2 S'
_chemical_formula_weight 376.49
_space_group_crystal_system monoclinic
_space_group_IT_number 4
_space_group_name_Hall 'P 2yb'
_space_group_name_H-M_alt 'P 1 21 1'
_atom_sites_solution_hydrogens geom
_atom_sites_solution_primary direct
_atom_sites_solution_secondary difmap
_audit_creation_date 2014-12-17
_audit_creation_method
;
Olex2 1.2
(compiled 2014.11.28 svn.r3106 for OlexSys, GUI svn.r4959)
;
_cell_angle_alpha 90.00
_cell_angle_beta 90.672(6)
_cell_angle_gamma 90.00
_cell_formula_units_Z 2
_cell_length_a 5.6098(4)
_cell_length_b 9.7873(10)
_cell_length_c 18.6270(15)
_cell_measurement_reflns_used 760
_cell_measurement_temperature 290.92(10)
_cell_measurement_theta_max 20.7570
_cell_measurement_theta_min 3.7920
_cell_volume 1022.64(15)
_computing_cell_refinement
;
CrysAlisPro, Agilent Technologies,
Version 1.171.36.32 (release 02-08-2013 CrysAlis171 .NET)
(compiled Aug  2 2013,16:46:58)
;
_computing_data_collection
;
CrysAlisPro, Agilent Technologies,
Version 1.171.36.32 (release 02-08-2013 CrysAlis171 .NET)
(compiled Aug  2 2013,16:46:58)
;
_computing_data_reduction
;
CrysAlisPro, Agilent Technologies,
Version 1.171.36.32 (release 02-08-2013 CrysAlis171 .NET)
(compiled Aug  2 2013,16:46:58)
;
_computing_molecular_graphics 'Olex2 (Dolomanov et al., 2009)'
_computing_publication_material 'Olex2 (Dolomanov et al., 2009)'
_computing_structure_refinement 'ShelXL (Sheldrick, 2008)'
_computing_structure_solution 'ShelXS (Sheldrick, 2008)'
_diffrn_ambient_temperature 290.92(10)
_diffrn_detector_area_resol_mean 16.0733
_diffrn_measured_fraction_theta_full 0.997
_diffrn_measured_fraction_theta_max 0.997
_diffrn_measurement_details
;
#__ type_ start__ end____ width___ exp.time_
  1 omega  -26.00    1.00   1.5000    4.0000
omega____ theta____ kappa____ phi______ frames
    -      -16.3571   77.0000 -150.0000 18

#__ type_ start__ end____ width___ exp.time_
  2 omega  -14.00   25.00   1.5000    4.0000
omega____ theta____ kappa____ phi______ frames
    -      -16.3571  -99.0000  -90.0000 26

#__ type_ start__ end____ width___ exp.time_
  3 omega   36.00   93.00   1.5000    4.0000
omega____ theta____ kappa____ phi______ frames
    -       19.7946  178.0000 -120.0000 38

#__ type_ start__ end____ width___ exp.time_
  4 omega  -45.00   54.00   1.5000    4.0000
omega____ theta____ kappa____ phi______ frames
    -       19.7946  -19.0000  -90.0000 66
;
_diffrn_measurement_device_type 'SuperNova, Dual, Cu at zero, Eos'
_diffrn_measurement_method '\w scans'
_diffrn_orient_matrix_UB_11 -0.0649875000
_diffrn_orient_matrix_UB_12 0.0134053000
_diffrn_orient_matrix_UB_13 0.0316610000
_diffrn_orient_matrix_UB_21 -0.0412398000
_diffrn_orient_matrix_UB_22 -0.0685068000
_diffrn_orient_matrix_UB_23 0.0001744000
_diffrn_orient_matrix_UB_31 0.1003447000
_diffrn_orient_matrix_UB_32 -0.0195007000
_diffrn_orient_matrix_UB_33 0.0211453000
_diffrn_radiation_monochromator mirror
_diffrn_radiation_type MoK\a
_diffrn_radiation_wavelength 0.71073
_diffrn_reflns_av_R_equivalents 0.0327
_diffrn_reflns_av_unetI/netI 0.0858
_diffrn_reflns_limit_h_max 6
_diffrn_reflns_limit_h_min -6
_diffrn_reflns_limit_k_max 12
_diffrn_reflns_limit_k_min -11
_diffrn_reflns_limit_l_max 22
_diffrn_reflns_limit_l_min -21
_diffrn_reflns_number 4118
_diffrn_reflns_theta_full 25.50
_diffrn_reflns_theta_max 26.02
_diffrn_reflns_theta_min 3.63
_diffrn_source 'SuperNova (Mo) X-ray Source'
_exptl_absorpt_coefficient_mu 0.174
_exptl_absorpt_correction_T_max 1.00000
_exptl_absorpt_correction_T_min 0.41704
_exptl_absorpt_correction_type multi-scan
_exptl_absorpt_process_details
;
CrysAlisPro, Agilent Technologies,
Version 1.171.36.32 (release 02-08-2013 CrysAlis171 .NET)
(compiled Aug  2 2013,16:46:58)
Empirical absorption correction using spherical harmonics,
 implemented in SCALE3 ABSPACK scaling algorithm.
;
_exptl_crystal_colour 'clear light colourless'
_exptl_crystal_colour_lustre clear
_exptl_crystal_colour_modifier light
_exptl_crystal_colour_primary colourless
_exptl_crystal_density_diffrn 1.223
_exptl_crystal_density_method 'not measured'
_exptl_crystal_description block
_exptl_crystal_F_000 400
_exptl_crystal_size_max 0.27
_exptl_crystal_size_mid 0.25
_exptl_crystal_size_min 0.24
_refine_diff_density_max 0.171
_refine_diff_density_min -0.219
_refine_diff_density_rms 0.041
_refine_ls_abs_structure_details 'Flack H D (1983), Acta Cryst. A39, 876-881'
_refine_ls_abs_structure_Flack -0.05(11)
_refine_ls_extinction_method none
_refine_ls_goodness_of_fit_ref 0.999
_refine_ls_hydrogen_treatment constr
_refine_ls_matrix_type full
_refine_ls_number_parameters 245
_refine_ls_number_reflns 3260
_refine_ls_number_restraints 1
_refine_ls_restrained_S_all 0.999
_refine_ls_R_factor_all 0.0986
_refine_ls_R_factor_gt 0.0574
_refine_ls_shift/su_max 0.000
_refine_ls_shift/su_mean 0.000
_refine_ls_structure_factor_coef Fsqd
_refine_ls_weighting_details 'calc w=1/[\s^2^(Fo^2^)+(0.0348P)^2^+0.0000P] where P=(Fo^2^+2Fc^2^)/3'
_refine_ls_weighting_scheme calc
_refine_ls_wR_factor_gt 0.1010
_refine_ls_wR_factor_ref 0.1212
_reflns_number_gt 2052
_reflns_number_total 3260
_reflns_threshold_expression >2sigma(I)
_cod_data_source_file jo8b00615_si_002.cif
_cod_data_source_block majw1214
_cod_database_code 4034932
_reflns_odcompleteness_completeness 99.69
_reflns_odcompleteness_iscentric 1
_reflns_odcompleteness_theta 26.32
_olex2_refinement_description
;
1. Fixed Uiso
 At 1.2 times of:
  All C(H) groups, All C(H,H) groups
 At 1.5 times of:
  All C(H,H,H) groups
2.a Ternary CH refined with riding coordinates:
 C9(H9)
2.b Secondary CH2 refined with riding coordinates:
 C10(H10A,H10B), C11(H11A,H11B)
2.c Aromatic/amide H refined with riding coordinates:
 C1(H1), C2(H2), C3(H3), C4(H4), C5(H5), C7(H7), C8(H8), C13(H13), C14(H14),
 C15(H15), C16(H16), C17(H17), C19(H19), C20(H20), C22(H22), C23(H23)
2.d Idealised Me refined as rotating group:
 C24(H24A,H24B,H24C)
;
_olex2_date_sample_data_collection 2014-12-17
_olex2_submission_special_instructions 'No special instructions were received'

loop_
_space_group_symop_id
_space_group_symop_operation_xyz
1 'x, y, z'
2 '-x, y+1/2, -z'

loop_
_atom_site_label
_atom_site_type_symbol
_atom_site_fract_x
_atom_site_fract_y
_atom_site_fract_z
_atom_site_U_iso_or_equiv
_atom_site_adp_type
_atom_site_occupancy
_atom_site_calc_flag
_atom_site_refinement_flags_posn
S1 S -0.77508(16) -0.79743(13) -0.23455(6) 0.0509(3) Uani 1 d .
O1 O -0.9144(4) -0.8254(4) -0.29791(17) 0.0691(11) Uani 1 d .
O2 O -0.8958(5) -0.7561(4) -0.17036(17) 0.0689(11) Uani 1 d .
C1 C -0.2036(7) -1.0624(5) -0.4122(2) 0.0552(13) Uani 1 d .
H1 H -0.1468 -0.9868 -0.3870 0.066 Uiso 1 calc R
C2 C -0.0857(8) -1.1079(7) -0.4722(3) 0.0673(15) Uani 1 d .
H2 H 0.0505 -1.0624 -0.4872 0.081 Uiso 1 calc R
C3 C -0.1667(8) -1.2199(6) -0.5104(3) 0.0687(16) Uani 1 d .
H3 H -0.0855 -1.2505 -0.5506 0.082 Uiso 1 calc R
C4 C -0.3673(8) -1.2845(6) -0.4882(3) 0.0690(14) Uani 1 d .
H4 H -0.4249 -1.3594 -0.5138 0.083 Uiso 1 calc R
C5 C -0.4870(8) -1.2400(6) -0.4280(3) 0.0613(15) Uani 1 d .
H5 H -0.6236 -1.2855 -0.4133 0.074 Uiso 1 calc R
C6 C -0.4056(7) -1.1292(5) -0.3896(2) 0.0460(11) Uani 1 d .
C7 C -0.5350(7) -1.0859(5) -0.3250(2) 0.0514(12) Uani 1 d .
H7 H -0.6811 -1.1279 -0.3172 0.062 Uiso 1 calc R
C8 C -0.4671(7) -0.9946(5) -0.2772(2) 0.0481(12) Uani 1 d .
H8 H -0.3190 -0.9540 -0.2837 0.058 Uiso 1 calc R
C9 C -0.6052(7) -0.9499(5) -0.2134(2) 0.0472(12) Uani 1 d .
H9 H -0.7194 -1.0225 -0.2024 0.057 Uiso 1 calc R
C10 C -0.4517(7) -0.9271(5) -0.1463(2) 0.0523(13) Uani 1 d .
H10A H -0.5449 -0.8802 -0.1103 0.063 Uiso 1 calc R
H10B H -0.3172 -0.8695 -0.1581 0.063 Uiso 1 calc R
C11 C -0.3602(7) -1.0625(6) -0.1153(3) 0.0646(15) Uani 1 d .
H11A H -0.2923 -1.1163 -0.1537 0.078 Uiso 1 calc R
H11B H -0.2341 -1.0436 -0.0807 0.078 Uiso 1 calc R
C12 C -0.5510(7) -1.1451(6) -0.0794(2) 0.0543(13) Uani 1 d .
C13 C -0.6535(10) -1.2578(6) -0.1111(3) 0.0754(17) Uani 1 d .
H13 H -0.6001 -1.2864 -0.1558 0.090 Uiso 1 calc R
C14 C -0.8339(10) -1.3294(7) -0.0782(4) 0.095(2) Uani 1 d .
H14 H -0.9011 -1.4051 -0.1009 0.114 Uiso 1 calc R
C15 C -0.9153(9) -1.2887(9) -0.0113(4) 0.088(2) Uani 1 d .
H15 H -1.0365 -1.3364 0.0113 0.106 Uiso 1 calc R
C16 C -0.8156(9) -1.1796(7) 0.0196(3) 0.0799(18) Uani 1 d .
H16 H -0.8680 -1.1521 0.0646 0.096 Uiso 1 calc R
C17 C -0.6378(8) -1.1067(6) -0.0129(3) 0.0651(14) Uani 1 d .
H17 H -0.5745 -1.0302 0.0100 0.078 Uiso 1 calc R
C18 C -0.5624(6) -0.6726(5) -0.2554(2) 0.0430(11) Uani 1 d .
C19 C -0.4799(8) -0.6613(6) -0.3244(3) 0.0588(13) Uani 1 d .
H19 H -0.5401 -0.7170 -0.3607 0.071 Uiso 1 calc R
C20 C -0.3053(9) -0.5652(6) -0.3387(3) 0.0708(16) Uani 1 d .
H20 H -0.2508 -0.5564 -0.3854 0.085 Uiso 1 calc R
C21 C -0.2103(8) -0.4827(6) -0.2862(3) 0.0661(16) Uani 1 d .
C22 C -0.3013(9) -0.4950(6) -0.2179(3) 0.0778(17) Uani 1 d .
H22 H -0.2441 -0.4382 -0.1816 0.093 Uiso 1 calc R
C23 C -0.4747(8) -0.5896(6) -0.2025(3) 0.0604(14) Uani 1 d .
H23 H -0.5321 -0.5970 -0.1560 0.073 Uiso 1 calc R
C24 C -0.0165(9) -0.3812(7) -0.3038(4) 0.116(3) Uani 1 d .
H24A H -0.0351 -0.3009 -0.2748 0.175 Uiso 1 calc GR
H24B H -0.0277 -0.3568 -0.3536 0.175 Uiso 1 calc GR
H24C H 0.1365 -0.4216 -0.2940 0.175 Uiso 1 calc GR

loop_
_atom_site_aniso_label
_atom_site_aniso_U_11
_atom_site_aniso_U_22
_atom_site_aniso_U_33
_atom_site_aniso_U_23
_atom_site_aniso_U_13
_atom_site_aniso_U_12
S1 0.0370(5) 0.0572(8) 0.0585(7) 0.0000(8) 0.0059(5) 0.0005(6)
O1 0.0459(17) 0.077(3) 0.084(2) -0.003(2) -0.0231(16) -0.0070(19)
O2 0.0555(17) 0.079(3) 0.073(2) 0.004(2) 0.0345(15) 0.0115(18)
C1 0.058(3) 0.057(4) 0.050(3) -0.003(3) 0.003(2) -0.007(3)
C2 0.058(3) 0.087(4) 0.057(3) -0.010(3) 0.011(2) -0.005(3)
C3 0.066(3) 0.089(5) 0.052(3) -0.012(3) 0.005(3) 0.007(3)
C4 0.080(3) 0.061(4) 0.066(3) -0.013(4) -0.011(3) 0.000(4)
C5 0.053(3) 0.071(4) 0.060(3) -0.002(3) 0.000(2) -0.006(3)
C6 0.043(2) 0.045(3) 0.050(3) 0.001(2) -0.004(2) 0.005(2)
C7 0.041(2) 0.053(3) 0.061(3) 0.003(3) 0.005(2) -0.008(2)
C8 0.038(2) 0.051(3) 0.054(3) -0.001(3) 0.001(2) -0.004(2)
C9 0.040(2) 0.048(3) 0.054(3) 0.003(3) 0.007(2) -0.011(2)
C10 0.049(3) 0.054(3) 0.053(3) 0.004(3) -0.003(2) -0.007(3)
C11 0.051(3) 0.081(5) 0.061(3) 0.004(3) 0.000(2) 0.006(3)
C12 0.056(3) 0.057(4) 0.050(3) 0.007(3) -0.009(2) 0.004(3)
C13 0.092(4) 0.072(5) 0.062(3) 0.001(3) -0.001(3) -0.010(4)
C14 0.101(4) 0.073(5) 0.111(5) 0.009(5) -0.041(4) -0.019(4)
C15 0.069(4) 0.100(6) 0.096(5) 0.041(5) -0.014(3) -0.019(4)
C16 0.079(4) 0.095(5) 0.065(4) 0.021(4) 0.014(3) -0.004(4)
C17 0.084(3) 0.064(4) 0.047(3) 0.003(3) -0.002(2) -0.002(3)
C18 0.037(2) 0.043(3) 0.049(3) 0.000(3) 0.000(2) 0.001(2)
C19 0.069(3) 0.060(4) 0.047(3) 0.001(3) 0.002(2) -0.001(3)
C20 0.067(3) 0.070(4) 0.076(4) 0.026(4) 0.025(3) 0.002(3)
C21 0.049(3) 0.056(4) 0.094(4) 0.022(4) -0.008(3) -0.002(3)
C22 0.084(4) 0.058(4) 0.091(5) 0.006(4) -0.028(3) -0.015(3)
C23 0.060(3) 0.062(4) 0.060(3) 0.003(3) 0.001(2) -0.007(3)
C24 0.058(4) 0.091(5) 0.201(8) 0.072(5) -0.013(4) -0.023(3)

loop_
_atom_type_symbol
_atom_type_description
_atom_type_scat_dispersion_real
_atom_type_scat_dispersion_imag
_atom_type_scat_source
C C 0.0033 0.0016 'International Tables Vol C Tables 4.2.6.8 and 6.1.1.4'
H H 0.0000 0.0000 'International Tables Vol C Tables 4.2.6.8 and 6.1.1.4'
O O 0.0106 0.0060 'International Tables Vol C Tables 4.2.6.8 and 6.1.1.4'
S S 0.1246 0.1234 'International Tables Vol C Tables 4.2.6.8 and 6.1.1.4'

loop_
_geom_angle_atom_site_label_1
_geom_angle_atom_site_label_2
_geom_angle_atom_site_label_3
_geom_angle
O1 S1 O2 118.71(18)
O1 S1 C9 107.6(2)
O1 S1 C18 108.4(2)
O2 S1 C9 107.6(2)
O2 S1 C18 108.4(2)
C18 S1 C9 105.32(18)
C2 C1 H1 120.1
C6 C1 H1 120.1
C6 C1 C2 119.9(5)
C1 C2 H2 119.5
C1 C2 C3 121.1(5)
C3 C2 H2 119.5
C2 C3 H3 120.6
C4 C3 C2 118.8(5)
C4 C3 H3 120.6
C3 C4 H4 119.6
C3 C4 C5 120.7(5)
C5 C4 H4 119.6
C4 C5 H5 119.7
C6 C5 C4 120.5(5)
C6 C5 H5 119.7
C1 C6 C7 121.8(4)
C5 C6 C1 119.0(4)
C5 C6 C7 119.2(4)
C6 C7 H7 116.3
C8 C7 C6 127.3(4)
C8 C7 H7 116.3
C7 C8 H8 116.9
C7 C8 C9 126.2(4)
C9 C8 H8 116.9
S1 C9 H9 107.4
C8 C9 S1 110.2(3)
C8 C9 H9 107.4
C8 C9 C10 113.7(3)
C10 C9 S1 110.4(3)
C10 C9 H9 107.4
C9 C10 H10A 109.3
C9 C10 H10B 109.3
C9 C10 C11 111.5(4)
H10A C10 H10B 108.0
C11 C10 H10A 109.3
C11 C10 H10B 109.3
C10 C11 H11A 108.9
C10 C11 H11B 108.9
H11A C11 H11B 107.7
C12 C11 C10 113.3(3)
C12 C11 H11A 108.9
C12 C11 H11B 108.9
C13 C12 C11 122.4(5)
C13 C12 C17 116.9(5)
C17 C12 C11 120.7(5)
C12 C13 H13 119.3
C12 C13 C14 121.5(6)
C14 C13 H13 119.3
C13 C14 H14 119.9
C13 C14 C15 120.1(6)
C15 C14 H14 119.9
C14 C15 H15 120.7
C16 C15 C14 118.5(6)
C16 C15 H15 120.7
C15 C16 H16 119.1
C15 C16 C17 121.9(6)
C17 C16 H16 119.1
C12 C17 H17 119.4
C16 C17 C12 121.2(6)
C16 C17 H17 119.4
C19 C18 S1 120.1(4)
C23 C18 S1 119.6(3)
C23 C18 C19 120.3(4)
C18 C19 H19 120.6
C18 C19 C20 118.8(5)
C20 C19 H19 120.6
C19 C20 H20 118.9
C21 C20 C19 122.2(5)
C21 C20 H20 118.9
C20 C21 C22 117.4(5)
C20 C21 C24 120.5(6)
C22 C21 C24 122.1(6)
C21 C22 H22 119.3
C23 C22 C21 121.4(5)
C23 C22 H22 119.3
C18 C23 C22 120.0(5)
C18 C23 H23 120.0
C22 C23 H23 120.0
C21 C24 H24A 109.5
C21 C24 H24B 109.5
C21 C24 H24C 109.5
H24A C24 H24B 109.5
H24A C24 H24C 109.5
H24B C24 H24C 109.5

loop_
_geom_bond_atom_site_label_1
_geom_bond_atom_site_label_2
_geom_bond_distance
S1 O1 1.434(3)
S1 O2 1.439(3)
S1 C9 1.811(5)
S1 C18 1.754(4)
C1 H1 0.9300
C1 C2 1.379(6)
C1 C6 1.378(5)
C2 H2 0.9300
C2 C3 1.381(7)
C3 H3 0.9300
C3 C4 1.360(6)
C4 H4 0.9300
C4 C5 1.385(6)
C5 H5 0.9300
C5 C6 1.374(6)
C6 C7 1.475(6)
C7 H7 0.9300
C7 C8 1.315(6)
C8 H8 0.9300
C8 C9 1.492(5)
C9 H9 0.9800
C9 C10 1.525(5)
C10 H10A 0.9700
C10 H10B 0.9700
C10 C11 1.531(7)
C11 H11A 0.9700
C11 H11B 0.9700
C11 C12 1.504(6)
C12 C13 1.374(7)
C12 C17 1.388(6)
C13 H13 0.9300
C13 C14 1.381(7)
C14 H14 0.9300
C14 C15 1.391(8)
C15 H15 0.9300
C15 C16 1.333(9)
C16 H16 0.9300
C16 C17 1.373(6)
C17 H17 0.9300
C18 C19 1.374(5)
C18 C23 1.365(6)
C19 H19 0.9300
C19 C20 1.386(6)
C20 H20 0.9300
C20 C21 1.371(7)
C21 C22 1.382(7)
C21 C24 1.511(7)
C22 H22 0.9300
C22 C23 1.376(7)
C23 H23 0.9300
C24 H24A 0.9600
C24 H24B 0.9600
C24 H24C 0.9600

loop_
_geom_torsion_atom_site_label_1
_geom_torsion_atom_site_label_2
_geom_torsion_atom_site_label_3
_geom_torsion_atom_site_label_4
_geom_torsion
S1 C9 C10 C11 164.5(3)
S1 C18 C19 C20 -177.6(4)
S1 C18 C23 C22 177.5(4)
O1 S1 C9 C8 53.4(3)
O1 S1 C9 C10 179.9(3)
O1 S1 C18 C19 -28.0(4)
O1 S1 C18 C23 153.8(4)
O2 S1 C9 C8 -177.6(3)
O2 S1 C9 C10 -51.1(3)
O2 S1 C18 C19 -158.1(3)
O2 S1 C18 C23 23.7(4)
C1 C2 C3 C4 0.6(8)
C1 C6 C7 C8 -8.6(7)
C2 C1 C6 C5 -0.5(7)
C2 C1 C6 C7 178.8(4)
C2 C3 C4 C5 -0.8(8)
C3 C4 C5 C6 0.3(8)
C4 C5 C6 C1 0.3(7)
C4 C5 C6 C7 -179.0(4)
C5 C6 C7 C8 170.6(5)
C6 C1 C2 C3 0.0(8)
C6 C7 C8 C9 178.1(4)
C7 C8 C9 S1 -94.6(5)
C7 C8 C9 C10 140.8(5)
C8 C9 C10 C11 -71.1(5)
C9 S1 C18 C19 87.0(4)
C9 S1 C18 C23 -91.2(4)
C9 C10 C11 C12 -72.6(5)
C10 C11 C12 C13 103.7(5)
C10 C11 C12 C17 -73.9(6)
C11 C12 C13 C14 -177.8(5)
C11 C12 C17 C16 178.6(4)
C12 C13 C14 C15 -0.3(9)
C13 C12 C17 C16 0.8(7)
C13 C14 C15 C16 0.1(9)
C14 C15 C16 C17 0.6(9)
C15 C16 C17 C12 -1.1(8)
C17 C12 C13 C14 -0.1(7)
C18 S1 C9 C8 -62.0(3)
C18 S1 C9 C10 64.4(3)
C18 C19 C20 C21 0.9(7)
C19 C18 C23 C22 -0.6(7)
C19 C20 C21 C22 -2.2(7)
C19 C20 C21 C24 178.7(5)
C20 C21 C22 C23 2.2(8)
C21 C22 C23 C18 -0.8(8)
C23 C18 C19 C20 0.6(7)
C24 C21 C22 C23 -178.8(5)
